data_7039042
loop_
_publ_author_name
'Luaces, Susana'
'Passarelli, Vincenzo'
'Artigas, Mar\'ia Jos\'e'
'Lahoz, Fernando J.'
'Oro, Luis A.'
'Mac\'ias, Ram\'on'

_publ_section_title
;
 Postsynthetic modifications of [2,2,2-(H)(PPh3)2-closo-2,1-RhSB8H8] with
 Lewis bases: cluster modular tuning.
;
_journal_issue 20
_journal_name_full 'Dalton transactions (Cambridge, England : 2003)'
_journal_page_first 8622
_journal_page_last 8636
_journal_paper_doi 10.1039/c6dt00856a
_journal_volume 45
_journal_year 2016
_chemical_formula_sum 'C55 H74 B8 Cl2 P3 Rh S'
_chemical_formula_weight 1120.40
_space_group_crystal_system triclinic
_space_group_IT_number 2
_space_group_name_Hall '-P 1'
_space_group_name_H-M_alt 'P -1'
_symmetry_space_group_name_Hall '-P 1'
_symmetry_space_group_name_H-M 'P -1'
_atom_sites_solution_hydrogens difmap
_atom_sites_solution_primary direct
_atom_sites_solution_secondary difmap
_audit_creation_method SHELXL-2014/7
_audit_update_record
;
2016-02-29 deposited with the CCDC.
2016-04-18 downloaded from the CCDC.
;
_cell_angle_alpha 88.643(2)
_cell_angle_beta 81.179(2)
_cell_angle_gamma 69.276(2)
_cell_formula_units_Z 2
_cell_length_a 9.5067(13)
_cell_length_b 12.2200(17)
_cell_length_c 26.458(4)
_cell_measurement_reflns_used 14395
_cell_measurement_temperature 100(2)
_cell_measurement_theta_max 29.114
_cell_measurement_theta_min 2.329
_cell_volume 2839.2(7)
_computing_cell_refinement 'APEX2 v. 2008.4 (Bruker AXS, 2008)'
_computing_data_collection 'APEX2 v. 2008.4 (Bruker AXS, 2008)'
_computing_data_reduction 'APEX2 v. 2008.4 (Bruker AXS, 2008)'
_computing_molecular_graphics ORTEP
_computing_publication_material ENCIFER
_computing_structure_refinement 'SHELXL-2014/7 (Sheldrick, 2014)'
_computing_structure_solution 'SHELXS-97 (Sheldrick, 1990)'
_diffrn_ambient_temperature 100(2)
_diffrn_detector_area_resol_mean 8.26
_diffrn_measured_fraction_theta_full 0.996
_diffrn_measured_fraction_theta_max 0.916
_diffrn_measurement_device_type 'Bruker APEX DUO system'
_diffrn_measurement_method '\w rotations with narrow frames'
_diffrn_radiation_type MoK\a
_diffrn_radiation_wavelength 0.71073
_diffrn_reflns_av_R_equivalents 0.0342
_diffrn_reflns_av_unetI/netI 0.0509
_diffrn_reflns_Laue_measured_fraction_full 0.996
_diffrn_reflns_Laue_measured_fraction_max 0.916
_diffrn_reflns_limit_h_max 12
_diffrn_reflns_limit_h_min -13
_diffrn_reflns_limit_k_max 16
_diffrn_reflns_limit_k_min -15
_diffrn_reflns_limit_l_max 36
_diffrn_reflns_limit_l_min -36
_diffrn_reflns_number 31458
_diffrn_reflns_point_group_measured_fraction_full 0.996
_diffrn_reflns_point_group_measured_fraction_max 0.916
_diffrn_reflns_theta_full 27.500
_diffrn_reflns_theta_max 29.424
_diffrn_reflns_theta_min 1.559
_diffrn_source 'fine-focus sealed tube'
_exptl_absorpt_coefficient_mu 0.552
_exptl_absorpt_correction_T_max 0.9516
_exptl_absorpt_correction_T_min 0.8130
_exptl_absorpt_correction_type multi-scan
_exptl_crystal_colour orange
_exptl_crystal_density_diffrn 1.311
_exptl_crystal_density_meas ?
_exptl_crystal_description prism
_exptl_crystal_F_000 1168
_exptl_crystal_size_max 0.148
_exptl_crystal_size_mid 0.111
_exptl_crystal_size_min 0.102
_refine_diff_density_max 1.253
_refine_diff_density_min -0.832
_refine_diff_density_rms 0.072
_refine_ls_extinction_method none
_refine_ls_goodness_of_fit_ref 1.026
_refine_ls_hydrogen_treatment refall
_refine_ls_matrix_type full
_refine_ls_number_parameters 927
_refine_ls_number_reflns 14390
_refine_ls_number_restraints 0
_refine_ls_restrained_S_all 1.026
_refine_ls_R_factor_all 0.0458
_refine_ls_R_factor_gt 0.0358
_refine_ls_shift/su_max 0.001
_refine_ls_shift/su_mean 0.000
_refine_ls_structure_factor_coef Fsqd
_refine_ls_weighting_details 'w=1/[\s^2^(Fo^2^)+(0.0423P)^2^+0.1149P] where P=(Fo^2^+2Fc^2^)/3'
_refine_ls_weighting_scheme calc
_refine_ls_wR_factor_gt 0.0830
_refine_ls_wR_factor_ref 0.0877
_reflns_Friedel_coverage 0.000
_reflns_number_gt 12032
_reflns_number_total 14390
_reflns_threshold_expression 'I > 2\s(I)'
_cod_data_source_file c6dt00856a2.cif
_cod_data_source_block fjl130d
_cod_depositor_comments
;
The following automatic conversions were performed:

'_exptl_crystal_density_meas' value 'not measured' was changed to '?'
- the value is perceived as not measured.

Automatic conversion script
Id: cif_fix_values 4268 2015-11-12 08:31:59Z antanas 

 Adding full bibliography for 7039041--7039044.cif.
;
_cod_database_code 7039042
_shelx_shelxl_version_number 2014/7
_shelx_space_group_comment
;
The symmetry employed for this shelxl refinement is uniquely defined
by the following loop, which should always be used as a source of
symmetry information in preference to the above space-group names.
They are only intended as comments.
;
_exptl_absorpt_special_details
;
  Multi-scan correction included in APEX2 package (Bruker AXS, 2008)
;

loop_
_space_group_symop_operation_xyz
'x, y, z'
'-x, -y, -z'

loop_
_atom_site_label
_atom_site_type_symbol
_atom_site_fract_x
_atom_site_fract_y
_atom_site_fract_z
_atom_site_U_iso_or_equiv
_atom_site_adp_type
_atom_site_occupancy
_atom_site_site_symmetry_order
_atom_site_calc_flag
Rh6 Rh 0.32630(2) 0.27629(2) 0.30167(2) 0.01512(5) Uani 1 1 d
S5 S 0.43507(5) 0.42003(4) 0.28548(2) 0.01886(10) Uani 1 1 d
P1 P 0.17624(5) 0.37888(4) 0.37448(2) 0.01637(10) Uani 1 1 d
P2 P 0.26932(5) 0.11047(4) 0.30763(2) 0.01862(10) Uani 1 1 d
P3 P 0.18297(5) 0.53485(4) 0.13454(2) 0.01789(10) Uani 1 1 d
Cl1 Cl 0.56941(9) -0.01748(6) 0.05839(3) 0.05364(18) Uani 1 1 d
Cl2 Cl 0.86944(8) -0.00386(6) 0.05684(3) 0.05456(19) Uani 1 1 d
B1 B 0.5903(2) 0.37624(19) 0.22225(9) 0.0204(4) Uani 1 1 d
B2 B 0.5593(2) 0.25303(19) 0.26042(8) 0.0194(4) Uani 1 1 d
B3 B 0.5912(2) 0.24831(18) 0.19272(8) 0.0191(4) Uani 1 1 d
B4 B 0.4892(2) 0.38873(19) 0.17059(8) 0.0184(4) Uani 1 1 d
B7 B 0.4626(2) 0.18721(17) 0.22688(8) 0.0145(4) Uani 1 1 d
B8 B 0.4103(2) 0.27891(18) 0.17115(8) 0.0186(4) Uani 1 1 d
B9 B 0.2918(2) 0.43827(18) 0.18518(8) 0.0173(4) Uani 1 1 d
B10 B 0.4044(2) 0.49181(19) 0.22069(8) 0.0192(4) Uani 1 1 d
C1 C 0.1735(2) 0.52865(16) 0.38476(7) 0.0201(4) Uani 1 1 d
C2 C 0.1205(2) 0.61085(17) 0.34808(9) 0.0257(4) Uani 1 1 d
C3 C 0.1097(3) 0.72566(19) 0.35501(10) 0.0331(5) Uani 1 1 d
C4 C 0.1508(3) 0.7603(2) 0.39799(10) 0.0362(6) Uani 1 1 d
C5 C 0.2043(3) 0.6800(2) 0.43421(10) 0.0349(5) Uani 1 1 d
C6 C 0.2162(2) 0.56395(19) 0.42742(8) 0.0264(4) Uani 1 1 d
C7 C 0.2473(2) 0.30790(16) 0.43192(7) 0.0194(4) Uani 1 1 d
C8 C 0.4047(3) 0.2622(2) 0.42877(9) 0.0399(6) Uani 1 1 d
C9 C 0.4707(3) 0.2036(3) 0.46929(11) 0.0697(12) Uani 1 1 d
C10 C 0.3804(3) 0.1876(3) 0.51325(10) 0.0586(9) Uani 1 1 d
C11 C 0.2253(3) 0.2343(2) 0.51716(9) 0.0353(5) Uani 1 1 d
C12 C 0.1590(2) 0.29439(18) 0.47674(8) 0.0250(4) Uani 1 1 d
C13 C -0.0296(2) 0.41255(16) 0.38419(7) 0.0197(4) Uani 1 1 d
C14 C -0.1289(2) 0.47734(19) 0.42650(8) 0.0271(5) Uani 1 1 d
C15 C -0.2844(2) 0.5050(2) 0.43011(9) 0.0327(5) Uani 1 1 d
C16 C -0.3432(3) 0.4702(2) 0.39137(10) 0.0347(5) Uani 1 1 d
C17 C -0.2478(3) 0.4104(2) 0.34868(11) 0.0391(6) Uani 1 1 d
C18 C -0.0912(2) 0.38143(19) 0.34536(9) 0.0295(5) Uani 1 1 d
C19 C 0.1185(2) 0.09496(16) 0.35723(8) 0.0214(4) Uani 1 1 d
C20 C -0.0216(2) 0.0936(2) 0.34811(9) 0.0301(5) Uani 1 1 d
C21 C -0.1309(3) 0.0893(2) 0.38879(10) 0.0368(6) Uani 1 1 d
C22 C -0.1018(3) 0.0851(2) 0.43829(10) 0.0362(6) Uani 1 1 d
C23 C 0.0368(3) 0.08423(19) 0.44753(9) 0.0298(5) Uani 1 1 d
C24 C 0.1466(2) 0.08837(17) 0.40759(8) 0.0239(4) Uani 1 1 d
C25 C 0.4249(2) -0.02161(16) 0.32182(8) 0.0234(4) Uani 1 1 d
C26 C 0.4080(3) -0.13041(19) 0.32301(10) 0.0363(6) Uani 1 1 d
C27 C 0.5230(3) -0.2297(2) 0.33586(11) 0.0432(7) Uani 1 1 d
C28 C 0.6535(3) -0.2202(2) 0.34849(9) 0.0381(6) Uani 1 1 d
C29 C 0.6710(3) -0.1121(2) 0.34825(9) 0.0334(5) Uani 1 1 d
C30 C 0.5566(2) -0.01264(19) 0.33444(8) 0.0256(4) Uani 1 1 d
C31 C 0.2168(2) 0.07044(17) 0.24875(8) 0.0227(4) Uani 1 1 d
C32 C 0.3104(3) -0.02494(19) 0.21723(9) 0.0326(5) Uani 1 1 d
C33 C 0.2730(3) -0.0458(2) 0.17089(11) 0.0443(6) Uani 1 1 d
C34 C 0.1387(3) 0.0235(2) 0.15593(11) 0.0449(6) Uani 1 1 d
C35 C 0.0446(3) 0.1183(2) 0.18655(10) 0.0369(5) Uani 1 1 d
C36 C 0.0845(3) 0.14364(19) 0.23180(9) 0.0283(5) Uani 1 1 d
C37 C 0.0164(2) 0.65025(18) 0.17061(8) 0.0242(4) Uani 1 1 d
C38 C 0.0614(3) 0.7402(2) 0.19690(9) 0.0337(5) Uani 1 1 d
C39 C -0.0727(3) 0.8199(3) 0.23437(10) 0.0479(8) Uani 1 1 d
C40 C -0.2087(3) 0.8798(3) 0.20705(11) 0.0523(9) Uani 1 1 d
C41 C -0.2528(3) 0.7929(2) 0.17993(11) 0.0451(7) Uani 1 1 d
C42 C -0.1188(2) 0.7119(2) 0.14236(9) 0.0313(5) Uani 1 1 d
C43 C 0.1006(2) 0.45880(17) 0.09491(8) 0.0214(4) Uani 1 1 d
C44 C 0.0047(3) 0.3969(2) 0.12735(8) 0.0271(4) Uani 1 1 d
C45 C -0.0712(3) 0.3441(2) 0.09293(10) 0.0332(5) Uani 1 1 d
C46 C 0.0468(3) 0.2589(2) 0.05304(10) 0.0344(5) Uani 1 1 d
C47 C 0.1439(3) 0.3178(2) 0.02096(9) 0.0300(5) Uani 1 1 d
C48 C 0.2202(2) 0.37324(19) 0.05430(8) 0.0244(4) Uani 1 1 d
C49 C 0.2981(2) 0.59461(16) 0.08752(7) 0.0197(4) Uani 1 1 d
C50 C 0.2138(3) 0.6663(2) 0.04579(9) 0.0296(5) Uani 1 1 d
C51 C 0.3256(3) 0.6953(2) 0.00428(9) 0.0301(5) Uani 1 1 d
C52 C 0.4126(3) 0.76015(19) 0.02678(9) 0.0304(5) Uani 1 1 d
C53 C 0.4950(3) 0.6901(2) 0.06884(9) 0.0281(5) Uani 1 1 d
C54 C 0.3844(3) 0.66132(19) 0.11041(8) 0.0263(4) Uani 1 1 d
C55 C 0.6778(3) 0.0476(2) 0.08615(9) 0.0333(5) Uani 1 1 d
H H 0.350(3) 0.244(2) 0.2144(9) 0.041(7) Uiso 1 1 d
H1B H 0.686(2) 0.3972(17) 0.2240(8) 0.020(5) Uiso 1 1 d
H2B H 0.647(2) 0.2065(18) 0.2829(8) 0.024(6) Uiso 1 1 d
H3B H 0.695(2) 0.1947(17) 0.1726(8) 0.020(5) Uiso 1 1 d
H4B H 0.531(2) 0.4172(18) 0.1311(8) 0.025(6) Uiso 1 1 d
H7B H 0.493(3) 0.099(2) 0.2195(9) 0.031(6) Uiso 1 1 d
H8B H 0.402(2) 0.2344(19) 0.1367(8) 0.027(6) Uiso 1 1 d
H9B H 0.206(2) 0.4337(17) 0.2160(8) 0.021(5) Uiso 1 1 d
H10B H 0.403(2) 0.5823(17) 0.2236(8) 0.017(5) Uiso 1 1 d
H2A H 0.091(2) 0.5905(19) 0.3206(9) 0.024(6) Uiso 1 1 d
H3A H 0.078(3) 0.777(2) 0.3316(10) 0.043(8) Uiso 1 1 d
H4A H 0.149(3) 0.834(2) 0.4013(10) 0.043(7) Uiso 1 1 d
H5 H 0.238(3) 0.699(2) 0.4630(10) 0.038(7) Uiso 1 1 d
H6 H 0.249(3) 0.5084(19) 0.4522(9) 0.026(6) Uiso 1 1 d
H8 H 0.465(3) 0.269(2) 0.4017(10) 0.041(7) Uiso 1 1 d
H9 H 0.569(4) 0.176(3) 0.4668(13) 0.079(11) Uiso 1 1 d
H10A H 0.423(3) 0.145(3) 0.5393(12) 0.064(9) Uiso 1 1 d
H11 H 0.162(3) 0.223(2) 0.5462(10) 0.044(7) Uiso 1 1 d
H12 H 0.057(3) 0.318(2) 0.4779(9) 0.032(6) Uiso 1 1 d
H14 H -0.096(3) 0.503(2) 0.4497(10) 0.035(7) Uiso 1 1 d
H15 H -0.351(3) 0.546(2) 0.4601(10) 0.049(8) Uiso 1 1 d
H16 H -0.438(3) 0.491(2) 0.3957(10) 0.044(8) Uiso 1 1 d
H17 H -0.291(3) 0.393(2) 0.3238(11) 0.048(8) Uiso 1 1 d
H18 H -0.023(3) 0.340(2) 0.3167(10) 0.041(7) Uiso 1 1 d
H20 H -0.045(3) 0.094(2) 0.3144(9) 0.032(6) Uiso 1 1 d
H21 H -0.219(3) 0.084(2) 0.3817(10) 0.046(8) Uiso 1 1 d
H22 H -0.174(3) 0.081(2) 0.4642(10) 0.039(7) Uiso 1 1 d
H23 H 0.057(3) 0.084(2) 0.4810(11) 0.043(7) Uiso 1 1 d
H24 H 0.239(2) 0.0878(18) 0.4150(8) 0.019(5) Uiso 1 1 d
H26 H 0.316(3) -0.135(2) 0.3162(9) 0.033(7) Uiso 1 1 d
H27 H 0.503(3) -0.305(2) 0.3351(10) 0.038(7) Uiso 1 1 d
H28 H 0.733(3) -0.291(2) 0.3571(9) 0.034(6) Uiso 1 1 d
H29 H 0.762(3) -0.109(2) 0.3573(9) 0.031(6) Uiso 1 1 d
H30 H 0.567(2) 0.0604(19) 0.3368(8) 0.020(5) Uiso 1 1 d
H32 H 0.404(3) -0.078(2) 0.2264(10) 0.045(7) Uiso 1 1 d
H33 H 0.344(4) -0.107(3) 0.1474(12) 0.069(10) Uiso 1 1 d
H34 H 0.123(3) 0.008(2) 0.1225(10) 0.045(8) Uiso 1 1 d
H35 H -0.048(3) 0.165(2) 0.1774(9) 0.033(7) Uiso 1 1 d
H36 H 0.025(3) 0.208(2) 0.2494(9) 0.035(7) Uiso 1 1 d
H37 H -0.017(2) 0.6082(18) 0.1966(8) 0.022(6) Uiso 1 1 d
H38A H 0.152(3) 0.703(2) 0.2137(10) 0.039(7) Uiso 1 1 d
H38B H 0.089(3) 0.788(2) 0.1711(11) 0.042(7) Uiso 1 1 d
H39A H -0.107(3) 0.770(2) 0.2599(9) 0.027(6) Uiso 1 1 d
H39B H -0.038(3) 0.878(2) 0.2521(11) 0.050(8) Uiso 1 1 d
H40A H -0.295(4) 0.930(3) 0.2316(13) 0.084(11) Uiso 1 1 d
H40B H -0.178(3) 0.929(2) 0.1806(11) 0.049(8) Uiso 1 1 d
H41A H -0.343(3) 0.835(2) 0.1607(11) 0.053(8) Uiso 1 1 d
H41B H -0.286(3) 0.742(2) 0.2054(11) 0.048(8) Uiso 1 1 d
H42A H -0.093(3) 0.756(2) 0.1158(9) 0.028(6) Uiso 1 1 d
H42B H -0.147(3) 0.655(2) 0.1298(9) 0.027(6) Uiso 1 1 d
H43 H 0.032(2) 0.5227(18) 0.0780(8) 0.022(5) Uiso 1 1 d
H44A H 0.070(3) 0.333(2) 0.1475(10) 0.039(7) Uiso 1 1 d
H44B H -0.075(3) 0.453(2) 0.1537(10) 0.043(7) Uiso 1 1 d
H45A H -0.136(3) 0.407(2) 0.0754(9) 0.029(6) Uiso 1 1 d
H45B H -0.132(3) 0.311(2) 0.1118(10) 0.036(7) Uiso 1 1 d
H46A H 0.111(3) 0.189(2) 0.0713(10) 0.039(7) Uiso 1 1 d
H46B H -0.007(3) 0.231(2) 0.0327(10) 0.043(7) Uiso 1 1 d
H47A H 0.080(3) 0.380(2) 0.0002(9) 0.030(6) Uiso 1 1 d
H47B H 0.220(3) 0.263(2) -0.0029(10) 0.037(7) Uiso 1 1 d
H48A H 0.277(3) 0.4162(19) 0.0331(9) 0.027(6) Uiso 1 1 d
H48B H 0.293(3) 0.3108(19) 0.0704(9) 0.026(6) Uiso 1 1 d
H49 H 0.371(2) 0.5242(18) 0.0709(8) 0.018(5) Uiso 1 1 d
H50A H 0.165(3) 0.627(2) 0.0323(9) 0.027(6) Uiso 1 1 d
H50B H 0.140(3) 0.738(2) 0.0620(9) 0.033(6) Uiso 1 1 d
H51A H 0.393(3) 0.627(2) -0.0131(9) 0.031(6) Uiso 1 1 d
H51B H 0.265(3) 0.739(2) -0.0207(10) 0.039(7) Uiso 1 1 d
H52A H 0.339(3) 0.8377(19) 0.0434(8) 0.024(6) Uiso 1 1 d
H52B H 0.486(3) 0.7763(19) 0.0011(9) 0.029(6) Uiso 1 1 d
H53A H 0.545(3) 0.733(2) 0.0830(10) 0.038(7) Uiso 1 1 d
H53B H 0.568(3) 0.6193(19) 0.0531(8) 0.023(6) Uiso 1 1 d
H54A H 0.307(3) 0.735(2) 0.1261(9) 0.032(6) Uiso 1 1 d
H54B H 0.431(3) 0.622(2) 0.1385(10) 0.039(7) Uiso 1 1 d
H55A H 0.674(3) 0.030(2) 0.1206(11) 0.052(8) Uiso 1 1 d
H55B H 0.637(3) 0.130(2) 0.0787(9) 0.032(6) Uiso 1 1 d

loop_
_atom_site_aniso_label
_atom_site_aniso_U_11
_atom_site_aniso_U_22
_atom_site_aniso_U_33
_atom_site_aniso_U_23
_atom_site_aniso_U_13
_atom_site_aniso_U_12
Rh6 0.01375(7) 0.01597(7) 0.01458(7) 0.00061(5) -0.00182(5) -0.00411(5)
S5 0.0186(2) 0.0218(2) 0.0173(2) -0.00067(18) -0.00295(18) -0.00842(18)
P1 0.0154(2) 0.0177(2) 0.0154(2) -0.00018(18) -0.00266(18) -0.00497(17)
P2 0.0170(2) 0.0163(2) 0.0202(2) 0.00192(18) -0.00137(19) -0.00371(18)
P3 0.0160(2) 0.0182(2) 0.0175(2) 0.00353(18) -0.00107(18) -0.00446(18)
Cl1 0.0764(5) 0.0520(4) 0.0492(4) 0.0021(3) -0.0195(4) -0.0390(4)
Cl2 0.0426(4) 0.0436(4) 0.0643(5) 0.0014(3) -0.0008(3) -0.0024(3)
B1 0.0170(10) 0.0238(11) 0.0211(11) 0.0008(9) -0.0025(8) -0.0083(8)
B2 0.0153(10) 0.0208(10) 0.0198(10) 0.0013(8) -0.0034(8) -0.0035(8)
B3 0.0156(10) 0.0200(10) 0.0194(10) -0.0004(8) -0.0013(8) -0.0042(8)
B4 0.0153(10) 0.0208(10) 0.0182(10) 0.0004(8) -0.0006(8) -0.0062(8)
B7 0.0122(9) 0.0137(9) 0.0155(9) 0.0025(7) -0.0018(7) -0.0025(7)
B8 0.0176(10) 0.0189(10) 0.0182(10) 0.0011(8) -0.0038(8) -0.0049(8)
B9 0.0151(9) 0.0183(10) 0.0175(10) 0.0017(8) -0.0023(8) -0.0049(8)
B10 0.0185(10) 0.0203(10) 0.0184(10) 0.0011(8) -0.0017(8) -0.0070(8)
C1 0.0164(9) 0.0207(9) 0.0215(9) -0.0037(8) 0.0009(7) -0.0060(7)
C2 0.0251(10) 0.0221(10) 0.0284(11) -0.0001(9) -0.0035(9) -0.0068(8)
C3 0.0325(12) 0.0217(10) 0.0418(14) 0.0043(10) -0.0012(10) -0.0079(9)
C4 0.0365(13) 0.0223(11) 0.0474(15) -0.0086(10) 0.0097(11) -0.0135(10)
C5 0.0415(13) 0.0363(12) 0.0324(12) -0.0126(10) 0.0046(10) -0.0239(11)
C6 0.0279(11) 0.0290(11) 0.0236(10) -0.0028(9) 0.0005(9) -0.0134(9)
C7 0.0219(9) 0.0198(9) 0.0151(9) -0.0010(7) -0.0042(7) -0.0049(7)
C8 0.0230(11) 0.0641(17) 0.0202(11) 0.0044(11) -0.0015(9) -0.0013(11)
C9 0.0252(13) 0.118(3) 0.0298(14) 0.0118(16) -0.0049(11) 0.0184(16)
C10 0.0486(16) 0.074(2) 0.0228(12) 0.0120(13) -0.0086(12) 0.0165(15)
C11 0.0439(14) 0.0369(12) 0.0185(10) 0.0046(9) -0.0016(10) -0.0078(11)
C12 0.0251(11) 0.0243(10) 0.0238(10) 0.0003(8) -0.0040(8) -0.0065(8)
C13 0.0169(9) 0.0184(9) 0.0229(10) 0.0017(7) -0.0038(7) -0.0050(7)
C14 0.0225(10) 0.0331(11) 0.0225(10) -0.0031(9) -0.0036(8) -0.0058(8)
C15 0.0204(10) 0.0369(12) 0.0330(12) 0.0005(10) 0.0019(9) -0.0033(9)
C16 0.0150(10) 0.0323(12) 0.0556(16) 0.0032(11) -0.0098(10) -0.0053(9)
C17 0.0260(12) 0.0392(13) 0.0521(16) -0.0134(12) -0.0181(11) -0.0058(10)
C18 0.0235(11) 0.0277(11) 0.0340(12) -0.0086(9) -0.0103(9) -0.0019(8)
C19 0.0195(9) 0.0156(8) 0.0255(10) 0.0034(7) 0.0018(8) -0.0042(7)
C20 0.0237(11) 0.0351(12) 0.0313(12) 0.0064(10) -0.0056(9) -0.0101(9)
C21 0.0195(11) 0.0435(13) 0.0484(15) 0.0101(11) -0.0039(10) -0.0134(10)
C22 0.0258(11) 0.0390(13) 0.0378(13) 0.0083(10) 0.0081(10) -0.0098(10)
C23 0.0329(12) 0.0290(11) 0.0249(11) 0.0033(9) 0.0016(9) -0.0107(9)
C24 0.0218(10) 0.0195(9) 0.0292(11) 0.0020(8) -0.0012(8) -0.0073(8)
C25 0.0197(9) 0.0183(9) 0.0257(10) 0.0058(8) 0.0013(8) -0.0012(7)
C26 0.0239(11) 0.0252(11) 0.0547(16) 0.0111(11) -0.0002(11) -0.0057(9)
C27 0.0362(13) 0.0225(11) 0.0606(17) 0.0151(11) 0.0037(12) -0.0031(10)
C28 0.0311(12) 0.0304(12) 0.0355(13) 0.0140(10) 0.0027(10) 0.0063(10)
C29 0.0262(11) 0.0369(12) 0.0262(11) 0.0068(9) -0.0048(9) 0.0019(9)
C30 0.0243(10) 0.0264(10) 0.0212(10) 0.0031(8) -0.0034(8) -0.0031(8)
C31 0.0248(10) 0.0215(9) 0.0241(10) 0.0011(8) -0.0023(8) -0.0118(8)
C32 0.0321(12) 0.0259(11) 0.0411(13) -0.0092(10) -0.0003(10) -0.0135(9)
C33 0.0530(17) 0.0399(14) 0.0462(15) -0.0190(12) -0.0007(13) -0.0258(12)
C34 0.0642(18) 0.0518(16) 0.0362(14) -0.0043(12) -0.0132(13) -0.0394(14)
C35 0.0458(14) 0.0417(13) 0.0352(13) 0.0102(11) -0.0165(11) -0.0264(12)
C36 0.0337(12) 0.0240(10) 0.0285(11) 0.0020(9) -0.0064(9) -0.0113(9)
C37 0.0183(9) 0.0240(10) 0.0215(10) 0.0069(8) 0.0025(8) 0.0006(8)
C38 0.0335(12) 0.0284(11) 0.0260(11) -0.0029(9) -0.0045(10) 0.0053(9)
C39 0.0438(15) 0.0447(15) 0.0278(13) -0.0054(12) -0.0052(11) 0.0181(12)
C40 0.0420(15) 0.0518(16) 0.0303(13) -0.0036(13) -0.0043(12) 0.0232(13)
C41 0.0237(12) 0.0495(15) 0.0401(14) 0.0113(12) 0.0007(11) 0.0111(11)
C42 0.0222(11) 0.0313(12) 0.0320(12) 0.0045(10) -0.0035(9) 0.0005(9)
C43 0.0202(9) 0.0254(10) 0.0213(10) 0.0059(8) -0.0071(8) -0.0100(8)
C44 0.0265(11) 0.0339(11) 0.0256(11) 0.0071(9) -0.0056(9) -0.0160(9)
C45 0.0301(12) 0.0416(13) 0.0374(13) 0.0147(11) -0.0122(10) -0.0222(10)
C46 0.0437(14) 0.0340(12) 0.0367(13) 0.0063(10) -0.0176(11) -0.0230(11)
C47 0.0372(12) 0.0322(12) 0.0265(11) 0.0015(10) -0.0111(10) -0.0168(10)
C48 0.0248(10) 0.0316(11) 0.0195(10) 0.0008(8) -0.0044(8) -0.0128(9)
C49 0.0207(9) 0.0168(9) 0.0199(9) 0.0027(7) -0.0002(8) -0.0058(7)
C50 0.0257(11) 0.0326(12) 0.0309(12) 0.0140(10) -0.0047(9) -0.0115(10)
C51 0.0296(11) 0.0346(12) 0.0258(11) 0.0146(10) -0.0044(9) -0.0119(10)
C52 0.0316(12) 0.0267(11) 0.0323(12) 0.0096(9) 0.0019(10) -0.0128(9)
C53 0.0337(12) 0.0272(11) 0.0271(11) 0.0016(9) -0.0008(9) -0.0170(10)
C54 0.0364(12) 0.0231(10) 0.0211(10) 0.0001(8) 0.0021(9) -0.0151(9)
C55 0.0433(14) 0.0295(12) 0.0261(12) 0.0006(9) -0.0059(10) -0.0115(10)

loop_
_atom_type_symbol
_atom_type_description
_atom_type_scat_dispersion_real
_atom_type_scat_dispersion_imag
_atom_type_scat_source
C C 0.0033 0.0016 'International Tables Vol C Tables 4.2.6.8 and 6.1.1.4'
H H 0.0000 0.0000 'International Tables Vol C Tables 4.2.6.8 and 6.1.1.4'
B B 0.0013 0.0007 'International Tables Vol C Tables 4.2.6.8 and 6.1.1.4'
P P 0.1023 0.0942 'International Tables Vol C Tables 4.2.6.8 and 6.1.1.4'
S S 0.1246 0.1234 'International Tables Vol C Tables 4.2.6.8 and 6.1.1.4'
Rh Rh -1.1178 0.9187 'International Tables Vol C Tables 4.2.6.8 and 6.1.1.4'
Cl Cl 0.1484 0.1585 'International Tables Vol C Tables 4.2.6.8 and 6.1.1.4'

loop_
_geom_angle_atom_site_label_1
_geom_angle_atom_site_label_2
_geom_angle_atom_site_label_3
_geom_angle
B2 Rh6 B7 46.02(8)
B2 Rh6 P2 114.83(6)
B7 Rh6 P2 81.49(5)
B2 Rh6 P1 134.92(6)
B7 Rh6 P1 175.57(5)
P2 Rh6 P1 100.592(19)
B2 Rh6 S5 52.64(6)
B7 Rh6 S5 87.70(5)
P2 Rh6 S5 167.460(17)
P1 Rh6 S5 90.638(19)
B10 S5 B1 55.85(9)
B10 S5 B2 99.33(9)
B1 S5 B2 55.58(9)
B10 S5 Rh6 113.38(7)
B1 S5 Rh6 110.05(7)
B2 S5 Rh6 61.21(7)
C13 P1 C7 107.53(9)
C13 P1 C1 97.93(8)
C7 P1 C1 101.31(9)
C13 P1 Rh6 120.13(7)
C7 P1 Rh6 110.59(6)
C1 P1 Rh6 117.14(6)
C31 P2 C25 104.27(9)
C31 P2 C19 102.26(9)
C25 P2 C19 97.42(9)
C31 P2 Rh6 113.46(7)
C25 P2 Rh6 114.87(7)
C19 P2 Rh6 121.99(6)
C49 P3 C43 103.86(9)
C49 P3 C37 112.75(9)
C43 P3 C37 104.57(10)
C49 P3 B9 114.92(9)
C43 P3 B9 114.17(9)
C37 P3 B9 106.25(9)
B3 B1 B4 60.78(12)
B3 B1 B10 108.41(15)
B4 B1 B10 57.76(12)
B3 B1 B2 58.08(12)
B4 B1 B2 105.14(15)
B10 B1 B2 108.40(15)
B3 B1 S5 110.48(14)
B4 B1 S5 106.42(13)
B10 B1 S5 60.00(10)
B2 B1 S5 63.06(10)
B3 B1 H1B 125.0(11)
B4 B1 H1B 128.8(12)
B10 B1 H1B 120.7(11)
B2 B1 H1B 120.1(11)
S5 B1 H1B 114.4(12)
B7 B2 B3 60.41(12)
B7 B2 B1 108.94(15)
B3 B2 B1 57.66(12)
B7 B2 S5 114.18(12)
B3 B2 S5 108.73(13)
B1 B2 S5 61.36(10)
B7 B2 Rh6 67.60(10)
B3 B2 Rh6 119.07(13)
B1 B2 Rh6 119.27(12)
S5 B2 Rh6 66.15(6)
B7 B2 H2B 124.8(11)
B3 B2 H2B 122.7(11)
B1 B2 H2B 116.0(12)
S5 B2 H2B 114.6(11)
Rh6 B2 H2B 111.9(12)
B1 B3 B2 64.27(13)
B1 B3 B7 113.66(15)
B2 B3 B7 59.47(12)
B1 B3 B4 59.65(12)
B2 B3 B4 109.00(15)
B7 B3 B4 110.11(14)
B1 B3 B8 108.69(14)
B2 B3 B8 107.95(15)
B7 B3 B8 62.30(12)
B4 B3 B8 58.46(12)
B1 B3 H3B 116.5(12)
B2 B3 H3B 120.5(11)
B7 B3 H3B 120.7(11)
B4 B3 H3B 121.5(11)
B8 B3 H3B 123.9(12)
B9 B4 B10 62.87(12)
B9 B4 B8 65.37(12)
B10 B4 B8 113.48(15)
B9 B4 B1 116.78(15)
B10 B4 B1 63.27(13)
B8 B4 B1 111.08(16)
B9 B4 B3 116.96(16)
B10 B4 B3 111.91(15)
B8 B4 B3 61.43(12)
B1 B4 B3 59.57(12)
B9 B4 H4B 112.6(11)
B10 B4 H4B 120.0(11)
B8 B4 H4B 116.7(11)
B1 B4 H4B 121.5(11)
B3 B4 H4B 119.8(10)
B2 B7 B3 60.13(12)
B2 B7 B8 106.43(14)
B3 B7 B8 59.69(12)
B2 B7 Rh6 66.38(10)
B3 B7 Rh6 117.82(12)
B8 B7 Rh6 112.55(11)
B2 B7 H 119.2(12)
B3 B7 H 101.6(13)
B8 B7 H 45.5(13)
Rh6 B7 H 78.3(12)
B2 B7 H7B 125.8(13)
B3 B7 H7B 113.3(13)
B8 B7 H7B 114.1(13)
Rh6 B7 H7B 122.9(13)
H B7 H7B 114.7(18)
B4 B8 B3 60.11(12)
B4 B8 B7 107.93(15)
B3 B8 B7 58.01(11)
B4 B8 B9 56.95(11)
B3 B8 B9 108.81(15)
B7 B8 B9 116.80(15)
B4 B8 H 122.0(11)
B3 B8 H 93.1(11)
B7 B8 H 38.0(11)
B9 B8 H 93.7(10)
B4 B8 H8B 124.5(12)
B3 B8 H8B 120.8(11)
B7 B8 H8B 116.8(11)
B9 B8 H8B 120.2(11)
H B8 H8B 113.5(16)
B4 B9 B10 58.60(12)
B4 B9 B8 57.68(12)
B10 B9 B8 104.25(14)
B4 B9 P3 115.52(13)
B10 B9 P3 119.91(13)
B8 B9 P3 121.47(13)
B4 B9 H9B 138.5(11)
B10 B9 H9B 99.6(11)
B8 B9 H9B 102.0(11)
P3 B9 H9B 105.9(11)
B4 B10 B9 58.53(12)
B4 B10 B1 58.98(12)
B9 B10 B1 109.50(15)
B4 B10 S5 110.73(13)
B9 B10 S5 113.93(13)
B1 B10 S5 64.15(10)
B4 B10 H10B 129.0(11)
B9 B10 H10B 127.8(10)
B1 B10 H10B 115.4(10)
S5 B10 H10B 108.8(10)
C6 C1 C2 118.79(19)
C6 C1 P1 123.47(15)
C2 C1 P1 117.70(15)
C3 C2 C1 120.1(2)
C3 C2 H2A 119.5(14)
C1 C2 H2A 120.4(14)
C4 C3 C2 120.7(2)
C4 C3 H3A 119.3(17)
C2 C3 H3A 120.0(18)
C5 C4 C3 119.8(2)
C5 C4 H4A 120.0(17)
C3 C4 H4A 120.1(17)
C4 C5 C6 119.9(2)
C4 C5 H5 122.2(15)
C6 C5 H5 117.9(15)
C1 C6 C5 120.7(2)
C1 C6 H6 117.9(14)
C5 C6 H6 121.3(14)
C12 C7 C8 118.44(19)
C12 C7 P1 126.01(15)
C8 C7 P1 115.54(16)
C9 C8 C7 120.4(2)
C9 C8 H8 117.5(18)
C7 C8 H8 122.1(17)
C8 C9 C10 120.3(3)
C8 C9 H9 119(2)
C10 C9 H9 120(2)
C11 C10 C9 119.7(2)
C11 C10 H10A 119(2)
C9 C10 H10A 121(2)
C10 C11 C12 119.9(2)
C10 C11 H11 121.3(16)
C12 C11 H11 118.8(16)
C7 C12 C11 121.1(2)
C7 C12 H12 118.7(15)
C11 C12 H12 119.8(15)
C18 C13 C14 118.36(19)
C18 C13 P1 117.78(15)
C14 C13 P1 123.58(16)
C15 C14 C13 120.6(2)
C15 C14 H14 118.3(17)
C13 C14 H14 121.1(17)
C16 C15 C14 120.0(2)
C16 C15 H15 120.0(17)
C14 C15 H15 119.9(17)
C17 C16 C15 120.1(2)
C17 C16 H16 124.8(19)
C15 C16 H16 114.9(19)
C16 C17 C18 119.8(2)
C16 C17 H17 117.2(18)
C18 C17 H17 123.0(18)
C13 C18 C17 121.1(2)
C13 C18 H18 117.1(16)
C17 C18 H18 121.8(16)
C24 C19 C20 118.32(19)
C24 C19 P2 116.64(15)
C20 C19 P2 125.00(16)
C21 C20 C19 120.2(2)
C21 C20 H20 118.3(15)
C19 C20 H20 121.5(15)
C22 C21 C20 120.5(2)
C22 C21 H21 121.0(18)
C20 C21 H21 118.3(18)
C23 C22 C21 119.7(2)
C23 C22 H22 121.4(17)
C21 C22 H22 118.9(17)
C22 C23 C24 120.5(2)
C22 C23 H23 120.8(16)
C24 C23 H23 118.6(16)
C23 C24 C19 120.8(2)
C23 C24 H24 118.6(14)
C19 C24 H24 120.7(14)
C30 C25 C26 119.28(19)
C30 C25 P2 120.12(16)
C26 C25 P2 120.49(17)
C27 C26 C25 120.6(2)
C27 C26 H26 120.8(15)
C25 C26 H26 118.6(15)
C28 C27 C26 119.9(2)
C28 C27 H27 124.3(14)
C26 C27 H27 115.9(15)
C27 C28 C29 120.2(2)
C27 C28 H28 118.7(15)
C29 C28 H28 121.1(15)
C28 C29 C30 119.9(2)
C28 C29 H29 118.1(14)
C30 C29 H29 122.0(15)
C25 C30 C29 120.1(2)
C25 C30 H30 120.8(13)
C29 C30 H30 118.9(13)
C32 C31 C36 117.5(2)
C32 C31 P2 122.80(17)
C36 C31 P2 119.45(15)
C33 C32 C31 121.0(2)
C33 C32 H32 117.5(16)
C31 C32 H32 121.6(16)
C34 C33 C32 120.9(2)
C34 C33 H33 118.6(19)
C32 C33 H33 120.5(19)
C33 C34 C35 119.0(2)
C33 C34 H34 116.6(16)
C35 C34 H34 123.8(16)
C34 C35 C36 120.7(2)
C34 C35 H35 120.2(15)
C36 C35 H35 119.2(15)
C35 C36 C31 120.9(2)
C35 C36 H36 118.4(16)
C31 C36 H36 120.7(16)
C38 C37 C42 110.46(18)
C38 C37 P3 112.33(15)
C42 C37 P3 117.33(15)
C38 C37 H37 106.5(14)
C42 C37 H37 107.2(14)
P3 C37 H37 102.0(13)
C37 C38 C39 111.0(2)
C37 C38 H38A 112.0(15)
C39 C38 H38A 111.6(15)
C37 C38 H38B 107.7(16)
C39 C38 H38B 107.5(15)
H38A C38 H38B 107(2)
C40 C39 C38 110.5(2)
C40 C39 H39A 105.1(14)
C38 C39 H39A 108.0(13)
C40 C39 H39B 113.3(15)
C38 C39 H39B 109.1(16)
H39A C39 H39B 111(2)
C41 C40 C39 111.9(2)
C41 C40 H40A 111(2)
C39 C40 H40A 110(2)
C41 C40 H40B 107.3(17)
C39 C40 H40B 107.4(17)
H40A C40 H40B 109(2)
C40 C41 C42 112.0(2)
C40 C41 H41A 110.9(16)
C42 C41 H41A 109.5(16)
C40 C41 H41B 109.9(16)
C42 C41 H41B 106.9(15)
H41A C41 H41B 107(2)
C41 C42 C37 109.8(2)
C41 C42 H42A 108.9(14)
C37 C42 H42A 111.3(15)
C41 C42 H42B 109.2(15)
C37 C42 H42B 107.0(14)
H42A C42 H42B 110(2)
C44 C43 C48 110.72(17)
C44 C43 P3 112.24(14)
C48 C43 P3 113.24(14)
C44 C43 H43 107.7(13)
C48 C43 H43 109.5(13)
P3 C43 H43 103.0(13)
C45 C44 C43 110.02(18)
C45 C44 H44A 109.1(15)
C43 C44 H44A 111.0(15)
C45 C44 H44B 110.2(15)
C43 C44 H44B 110.9(15)
H44A C44 H44B 106(2)
C46 C45 C44 111.04(19)
C46 C45 H45A 108.2(14)
C44 C45 H45A 107.6(14)
C46 C45 H45B 112.7(16)
C44 C45 H45B 110.5(16)
H45A C45 H45B 107(2)
C47 C46 C45 111.2(2)
C47 C46 H46A 111.6(15)
C45 C46 H46A 108.6(14)
C47 C46 H46B 111.1(17)
C45 C46 H46B 107.0(16)
H46A C46 H46B 107(2)
C46 C47 C48 111.47(19)
C46 C47 H47A 110.1(14)
C48 C47 H47A 108.9(13)
C46 C47 H47B 110.5(15)
C48 C47 H47B 109.3(15)
H47A C47 H47B 106.5(19)
C47 C48 C43 110.68(18)
C47 C48 H48A 110.4(13)
C43 C48 H48A 108.8(13)
C47 C48 H48B 108.0(14)
C43 C48 H48B 110.8(13)
H48A C48 H48B 108.1(19)
C54 C49 C50 110.13(17)
C54 C49 P3 115.15(14)
C50 C49 P3 114.93(14)
C54 C49 H49 108.4(13)
C50 C49 H49 106.3(12)
P3 C49 H49 100.9(13)
C51 C50 C49 110.48(18)
C51 C50 H50A 110.7(16)
C49 C50 H50A 110.1(15)
C51 C50 H50B 109.8(15)
C49 C50 H50B 107.3(14)
H50A C50 H50B 108(2)
C52 C51 C50 111.4(2)
C52 C51 H51A 110.2(15)
C50 C51 H51A 110.1(15)
C52 C51 H51B 113.9(15)
C50 C51 H51B 105.8(15)
H51A C51 H51B 105(2)
C51 C52 C53 110.81(18)
C51 C52 H52A 110.1(13)
C53 C52 H52A 106.6(12)
C51 C52 H52B 112.0(14)
C53 C52 H52B 109.0(14)
H52A C52 H52B 108.2(19)
C54 C53 C52 111.21(19)
C54 C53 H53A 110.2(16)
C52 C53 H53A 109.3(15)
C54 C53 H53B 109.4(14)
C52 C53 H53B 107.0(13)
H53A C53 H53B 110(2)
C53 C54 C49 110.81(18)
C53 C54 H54A 109.1(14)
C49 C54 H54A 106.7(14)
C53 C54 H54B 113.3(16)
C49 C54 H54B 112.3(15)
H54A C54 H54B 104(2)
Cl1 C55 Cl2 111.86(13)
Cl1 C55 H55A 108.8(18)
Cl2 C55 H55A 108.8(17)
Cl1 C55 H55B 105.8(14)
Cl2 C55 H55B 106.0(14)
H55A C55 H55B 116(2)

loop_
_geom_bond_atom_site_label_1
_geom_bond_atom_site_label_2
_geom_bond_distance
Rh6 B2 2.237(2)
Rh6 B7 2.258(2)
Rh6 P2 2.2715(6)
Rh6 P1 2.3073(5)
Rh6 S5 2.3349(5)
S5 B10 1.922(2)
S5 B1 1.997(2)
S5 B2 2.029(2)
P1 C13 1.8294(19)
P1 C7 1.8319(19)
P1 C1 1.847(2)
P2 C31 1.834(2)
P2 C25 1.8401(19)
P2 C19 1.849(2)
P3 C49 1.840(2)
P3 C43 1.841(2)
P3 C37 1.8514(19)
P3 B9 1.935(2)
Cl1 C55 1.753(3)
Cl2 C55 1.759(3)
B1 B3 1.761(3)
B1 B4 1.762(3)
B1 B10 1.837(3)
B1 B2 1.878(3)
B1 H1B 1.04(2)
B2 B7 1.757(3)
B2 B3 1.769(3)
B2 H2B 1.08(2)
B3 B7 1.774(3)
B3 B4 1.782(3)
B3 B8 1.806(3)
B3 H3B 1.04(2)
B4 B9 1.738(3)
B4 B10 1.739(3)
B4 B8 1.752(3)
B4 H4B 1.15(2)
B7 B8 1.852(3)
B7 H 1.15(2)
B7 H7B 1.03(2)
B8 B9 1.885(3)
B8 H 1.33(3)
B8 H8B 1.10(2)
B9 B10 1.814(3)
B9 H9B 1.08(2)
B10 H10B 1.10(2)
C1 C6 1.383(3)
C1 C2 1.397(3)
C2 C3 1.385(3)
C2 H2A 0.89(2)
C3 C4 1.378(4)
C3 H3A 0.88(3)
C4 C5 1.375(4)
C4 H4A 0.90(3)
C5 C6 1.396(3)
C5 H5 0.93(3)
C6 H6 0.94(2)
C7 C12 1.386(3)
C7 C8 1.390(3)
C8 C9 1.381(3)
C8 H8 0.87(3)
C9 C10 1.389(4)
C9 H9 0.87(3)
C10 C11 1.368(4)
C10 H10A 0.91(3)
C11 C12 1.387(3)
C11 H11 0.94(3)
C12 H12 0.90(2)
C13 C18 1.380(3)
C13 C14 1.400(3)
C14 C15 1.384(3)
C14 H14 0.84(3)
C15 C16 1.381(3)
C15 H15 0.96(3)
C16 C17 1.374(4)
C16 H16 0.84(3)
C17 C18 1.392(3)
C17 H17 0.89(3)
C18 H18 0.94(3)
C19 C24 1.394(3)
C19 C20 1.395(3)
C20 C21 1.391(3)
C20 H20 0.95(2)
C21 C22 1.376(4)
C21 H21 0.91(3)
C22 C23 1.372(3)
C22 H22 0.91(3)
C23 C24 1.381(3)
C23 H23 0.93(3)
C24 H24 0.92(2)
C25 C30 1.385(3)
C25 C26 1.394(3)
C26 C27 1.392(3)
C26 H26 0.94(3)
C27 C28 1.376(4)
C27 H27 1.00(3)
C28 C29 1.388(4)
C28 H28 0.97(2)
C29 C30 1.400(3)
C29 H29 0.94(2)
C30 H30 0.94(2)
C31 C32 1.389(3)
C31 C36 1.393(3)
C32 C33 1.381(4)
C32 H32 0.96(3)
C33 C34 1.371(4)
C33 H33 0.97(3)
C34 C35 1.374(4)
C34 H34 0.95(3)
C35 C36 1.383(3)
C35 H35 0.93(2)
C36 H36 0.88(2)
C37 C38 1.528(3)
C37 C42 1.536(3)
C37 H37 0.93(2)
C38 C39 1.529(3)
C38 H38A 0.99(3)
C38 H38B 0.95(3)
C39 C40 1.524(4)
C39 H39A 1.00(2)
C39 H39B 1.03(3)
C40 C41 1.504(5)
C40 H40A 0.99(4)
C40 H40B 0.99(3)
C41 C42 1.535(3)
C41 H41A 1.03(3)
C41 H41B 1.00(3)
C42 H42A 0.93(2)
C42 H42B 0.91(2)
C43 C44 1.536(3)
C43 C48 1.542(3)
C43 H43 0.97(2)
C44 C45 1.525(3)
C44 H44A 1.01(3)
C44 H44B 1.01(3)
C45 C46 1.523(4)
C45 H45A 0.96(2)
C45 H45B 0.90(3)
C46 C47 1.514(3)
C46 H46A 1.02(3)
C46 H46B 0.94(3)
C47 C48 1.528(3)
C47 H47A 1.00(2)
C47 H47B 0.95(3)
C48 H48A 0.98(2)
C48 H48B 0.97(2)
C49 C54 1.534(3)
C49 C50 1.535(3)
C49 H49 0.96(2)
C50 C51 1.533(3)
C50 H50A 0.89(2)
C50 H50B 0.96(2)
C51 C52 1.517(3)
C51 H51A 0.93(2)
C51 H51B 0.97(3)
C52 C53 1.527(3)
C52 H52A 1.02(2)
C52 H52B 0.97(2)
C53 C54 1.526(3)
C53 H53A 0.94(3)
C53 H53B 0.95(2)
C54 H54A 0.99(2)
C54 H54B 0.96(3)
C55 H55A 0.93(3)
C55 H55B 0.98(2)
